data_7242642
loop_
_publ_author_name
'Bertini, Simone'
'Rahaman, Motiar'
'Dutta, Abhijit'
'Schollhammer, Philippe'
'Rudnev, Alexander V.'
'Gloaguen, Fredric'
'Broekmann, Peter'
'Albrecht, Martin'

_publ_section_title
;
 Oxo-functionalised mesoionic NHC nickel complexes for selective
 electrocatalytic reduction of CO2 to formate
;
_journal_issue 9
_journal_name_full 'Green Chemistry'
_journal_page_first 3365
_journal_page_last 3373
_journal_paper_doi 10.1039/D1GC00388G
_journal_volume 23
_journal_year 2021
_chemical_formula_moiety 'C30 H24 N6 Ni O2'
_chemical_formula_sum 'C30 H24 N6 Ni O2'
_chemical_formula_weight 559.26
_space_group_IT_number 14
_space_group_name_Hall '-P 2yn'
_space_group_name_H-M_alt 'P 1 21/n 1'
_symmetry_cell_setting monoclinic
_symmetry_Int_Tables_number 14
_symmetry_space_group_name_Hall '-P 2yn'
_symmetry_space_group_name_H-M 'P 1 21/n 1'
_atom_sites_solution_hydrogens geom
_audit_creation_date 2017-04-20T09:10:43-00:00
_audit_creation_method 'WinGX routine CIF_UPDATE'
_audit_update_record
;
2021-03-24 deposited with the CCDC.	2021-04-12 downloaded from the CCDC.
;
_cell_angle_alpha 90
_cell_angle_beta 98.0320(10)
_cell_angle_gamma 90
_cell_formula_units_Z 4
_cell_length_a 7.78550(10)
_cell_length_b 14.7244(2)
_cell_length_c 22.1890(3)
_cell_measurement_reflns_used 10626
_cell_measurement_temperature 173(2)
_cell_measurement_theta_max 27.503
_cell_measurement_theta_min 2.293
_cell_volume 2518.72(6)
_computing_cell_refinement 'CrysAlisPro 1.171.38.41 (Rigaku OD, 2015)'
_computing_data_collection 'CrysAlisPro 1.171.38.41 (Rigaku OD, 2015)'
_computing_data_reduction 'CrysAlisPro 1.171.38.41 (Rigaku OD, 2015)'
_computing_structure_refinement 'SHELXL-2016/6 (Sheldrick, 2016)'
_diffrn_ambient_environment N~2~
_diffrn_ambient_temperature 173(2)
_diffrn_detector 'CCD plate'
_diffrn_detector_area_resol_mean 16.0965
_diffrn_detector_type Eos
_diffrn_measured_fraction_theta_full 1
_diffrn_measured_fraction_theta_max 0.93
_diffrn_measurement_device 'four-circle diffractometer'
_diffrn_measurement_device_type 'SuperNova, Single source at offset, Eos'
_diffrn_measurement_method '\w scans'
_diffrn_orient_matrix_type 'CrysAlisPro convention (1999,Acta A55,543-557)'
_diffrn_orient_matrix_UB_11 0.0879355
_diffrn_orient_matrix_UB_12 -0.0122957
_diffrn_orient_matrix_UB_13 -0.0003682
_diffrn_orient_matrix_UB_21 0.0142233
_diffrn_orient_matrix_UB_22 0.0006079
_diffrn_orient_matrix_UB_23 0.0322799
_diffrn_orient_matrix_UB_31 -0.0230618
_diffrn_orient_matrix_UB_32 -0.046563
_diffrn_orient_matrix_UB_33 0.0005114
_diffrn_radiation_monochromator mirror
_diffrn_radiation_probe x-ray
_diffrn_radiation_type MoK\a
_diffrn_radiation_wavelength 0.71073
_diffrn_reflns_av_R_equivalents 0.0376
_diffrn_reflns_av_unetI/netI 0.0536
_diffrn_reflns_Laue_measured_fraction_full 1
_diffrn_reflns_Laue_measured_fraction_max 0.93
_diffrn_reflns_limit_h_max 10
_diffrn_reflns_limit_h_min -9
_diffrn_reflns_limit_k_max 19
_diffrn_reflns_limit_k_min -18
_diffrn_reflns_limit_l_max 28
_diffrn_reflns_limit_l_min -28
_diffrn_reflns_number 27724
_diffrn_reflns_point_group_measured_fraction_full 1
_diffrn_reflns_point_group_measured_fraction_max 0.93
_diffrn_reflns_theta_full 25.242
_diffrn_reflns_theta_max 28.204
_diffrn_reflns_theta_min 1.665
_diffrn_source 'micro-focus sealed X-ray tube'
_diffrn_source_type 'SuperNova (Mo) X-ray Source'
_exptl_absorpt_coefficient_mu 0.812
_exptl_absorpt_correction_T_max 0.982
_exptl_absorpt_correction_T_min 0.849
_exptl_absorpt_correction_type gaussian
_exptl_absorpt_process_details
;
        CrysAlisPro 1.171.38.41 (Rigaku Oxford Diffraction, 2015)
Numerical absorption correction based on gaussian integration over
                        a multifaceted crystal model
        Empirical absorption correction using spherical harmonics,
 implemented in SCALE3 ABSPACK scaling algorithm.
;
_exptl_crystal_colour yellow
_exptl_crystal_density_diffrn 1.475
_exptl_crystal_description plate
_exptl_crystal_F_000 1160
_exptl_crystal_size_max 0.271
_exptl_crystal_size_mid 0.155
_exptl_crystal_size_min 0.022
_refine_diff_density_max 0.323
_refine_diff_density_min -0.341
_refine_diff_density_rms 0.056
_refine_ls_extinction_method none
_refine_ls_goodness_of_fit_ref 1.028
_refine_ls_hydrogen_treatment constr
_refine_ls_matrix_type full
_refine_ls_number_parameters 354
_refine_ls_number_reflns 5771
_refine_ls_number_restraints 0
_refine_ls_restrained_S_all 1.028
_refine_ls_R_factor_all 0.0461
_refine_ls_R_factor_gt 0.0346
_refine_ls_shift/su_max 0.001
_refine_ls_shift/su_mean 0
_refine_ls_structure_factor_coef Fsqd
_refine_ls_weighting_details 'w=1/[\s^2^(Fo^2^)+(0.0300P)^2^+1.6360P] where P=(Fo^2^+2Fc^2^)/3'
_refine_ls_weighting_scheme calc
_refine_ls_wR_factor_gt 0.0765
_refine_ls_wR_factor_ref 0.0817
_reflns_Friedel_coverage 0
_reflns_number_gt 4798
_reflns_number_total 5771
_reflns_threshold_expression 'I > 2\s(I)'
_cod_data_source_file d1gc00388g2.cif
_cod_data_source_block 17ma053_mm025
_cod_depositor_comments 'Adding full bibliography for 7242639--7242644.cif.'
_cod_original_sg_symbol_H-M 'P 21/n'
_cod_database_code 7242642

loop_
_symmetry_equiv_pos_as_xyz
'x, y, z'
'-x+1/2, y+1/2, -z+1/2'
'-x, -y, -z'
'x-1/2, -y-1/2, z-1/2'

loop_
_atom_site_label
_atom_site_type_symbol
_atom_site_fract_x
_atom_site_fract_y
_atom_site_fract_z
_atom_site_U_iso_or_equiv
_atom_site_adp_type
_atom_site_occupancy
_atom_site_site_symmetry_order
_atom_site_calc_flag
_atom_site_refinement_flags_posn
_atom_site_refinement_flags_adp
_atom_site_refinement_flags_occupancy
_atom_site_disorder_assembly
_atom_site_disorder_group
C1 C 0.3493(2) 0.18664(12) 0.33785(8) 0.0191(4) Uani 1 1 d . . . . .
C2 C 0.1805(2) 0.22057(12) 0.32502(8) 0.0208(4) Uani 1 1 d . . . . .
C3 C -0.0638(3) 0.23986(16) 0.39008(10) 0.0339(5) Uani 1 1 d . . . . .
H3A H -0.072202 0.305369 0.396915 0.051 Uiso 1 1 calc R U . . .
H3B H -0.088822 0.207031 0.426266 0.051 Uiso 1 1 calc R U . . .
H3C H -0.147754 0.222157 0.354954 0.051 Uiso 1 1 calc R U . . .
C4 C 0.0857(2) 0.25641(12) 0.26808(9) 0.0221(4) Uani 1 1 d . . . . .
C5 C -0.0065(3) 0.33774(13) 0.26710(10) 0.0277(4) Uani 1 1 d . . . . .
H5 H -0.015788 0.368434 0.304158 0.033 Uiso 1 1 calc R U . . .
C6 C -0.0844(3) 0.37405(15) 0.21257(11) 0.0354(5) Uani 1 1 d . . . . .
H6 H -0.144185 0.430334 0.212113 0.042 Uiso 1 1 calc R U . . .
C7 C -0.0751(3) 0.32851(17) 0.15897(11) 0.0395(6) Uani 1 1 d . . . . .
H7 H -0.129652 0.353267 0.121602 0.047 Uiso 1 1 calc R U . . .
C8 C 0.0132(3) 0.24687(16) 0.15910(10) 0.0358(5) Uani 1 1 d . . . . .
H8 H 0.017823 0.215356 0.122002 0.043 Uiso 1 1 calc R U . . .
C9 C 0.0949(3) 0.21121(13) 0.21352(9) 0.0261(4) Uani 1 1 d . . . . .
H9 H 0.157327 0.155772 0.213565 0.031 Uiso 1 1 calc R U . . .
C10 C 0.5086(2) 0.12802(13) 0.43559(9) 0.0232(4) Uani 1 1 d . . . . .
C11 C 0.5294(3) 0.13955(15) 0.49834(9) 0.0317(5) Uani 1 1 d . . . . .
H11 H 0.451173 0.176913 0.516406 0.038 Uiso 1 1 calc R U . . .
C12 C 0.6642(3) 0.09653(17) 0.53433(10) 0.0374(5) Uani 1 1 d . . . . .
H12 H 0.681067 0.104987 0.577198 0.045 Uiso 1 1 calc R U . . .
C13 C 0.7749(3) 0.04058(16) 0.50695(10) 0.0350(5) Uani 1 1 d . . . . .
H13 H 0.865759 0.009339 0.531569 0.042 Uiso 1 1 calc R U . . .
C14 C 0.7547(3) 0.02979(14) 0.44450(9) 0.0292(4) Uani 1 1 d . . . . .
H14 H 0.831486 -0.009241 0.427059 0.035 Uiso 1 1 calc R U . . .
C15 C 0.6225(2) 0.07541(12) 0.40596(8) 0.0231(4) Uani 1 1 d . . . . .
C16 C 0.4919(2) 0.26596(12) 0.24657(8) 0.0183(4) Uani 1 1 d . . . . .
C17 C 0.4648(2) 0.35712(12) 0.26019(8) 0.0189(4) Uani 1 1 d . . . . .
C18 C 0.4626(3) 0.50332(13) 0.19674(10) 0.0337(5) Uani 1 1 d . . . . .
H18A H 0.524435 0.518032 0.162442 0.05 Uiso 1 1 calc R U . . .
H18B H 0.516705 0.535407 0.233207 0.05 Uiso 1 1 calc R U . . .
H18C H 0.341085 0.522133 0.187164 0.05 Uiso 1 1 calc R U . . .
C19 C 0.4331(2) 0.39854(12) 0.31794(8) 0.0203(4) Uani 1 1 d . . . . .
C20 C 0.5203(2) 0.36444(13) 0.37246(9) 0.0242(4) Uani 1 1 d . . . . .
H20 H 0.605406 0.318448 0.371387 0.029 Uiso 1 1 calc R U . . .
C21 C 0.4851(3) 0.39645(15) 0.42799(9) 0.0326(5) Uani 1 1 d . . . . .
H21 H 0.543372 0.37152 0.464747 0.039 Uiso 1 1 calc R U . . .
C22 C 0.3641(3) 0.46513(15) 0.42975(10) 0.0368(5) Uani 1 1 d . . . . .
H22 H 0.33977 0.487531 0.467803 0.044 Uiso 1 1 calc R U . . .
C23 C 0.2791(3) 0.50100(14) 0.37636(10) 0.0329(5) Uani 1 1 d . . . . .
H23 H 0.19815 0.548974 0.377817 0.039 Uiso 1 1 calc R U . . .
C24 C 0.3108(2) 0.46752(12) 0.32055(9) 0.0251(4) Uani 1 1 d . . . . .
H24 H 0.249424 0.491502 0.284002 0.03 Uiso 1 1 calc R U . . .
C25 C 0.5547(2) 0.19559(13) 0.14960(8) 0.0227(4) Uani 1 1 d . . . . .
C26 C 0.6372(2) 0.11955(13) 0.17999(9) 0.0233(4) Uani 1 1 d . . . . .
C27 C 0.6870(3) 0.05039(14) 0.14231(9) 0.0300(5) Uani 1 1 d . . . . .
H27 H 0.745021 -0.001668 0.160436 0.036 Uiso 1 1 calc R U . . .
C28 C 0.6540(3) 0.05617(15) 0.07975(10) 0.0381(5) Uani 1 1 d . . . . .
H28 H 0.688682 0.007969 0.055666 0.046 Uiso 1 1 calc R U . . .
C29 C 0.5707(3) 0.13141(16) 0.05139(10) 0.0423(6) Uani 1 1 d . . . . .
H29 H 0.547735 0.134505 0.008252 0.051 Uiso 1 1 calc R U . . .
C30 C 0.5217(3) 0.20177(15) 0.08660(9) 0.0336(5) Uani 1 1 d . . . . .
H30 H 0.465767 0.253947 0.067816 0.04 Uiso 1 1 calc R U . . .
N1 N 0.1113(2) 0.21756(11) 0.37828(7) 0.0240(3) Uani 1 1 d . . . . .
N2 N 0.2198(2) 0.18398(11) 0.42438(7) 0.0258(4) Uani 1 1 d . . . . .
N3 N 0.3618(2) 0.16629(10) 0.39886(7) 0.0211(3) Uani 1 1 d . . . . .
N4 N 0.4708(2) 0.40488(10) 0.20784(7) 0.0224(3) Uani 1 1 d . . . . .
N5 N 0.5008(2) 0.35299(10) 0.16187(7) 0.0242(3) Uani 1 1 d . . . . .
N6 N 0.51353(19) 0.26985(10) 0.18646(7) 0.0206(3) Uani 1 1 d . . . . .
Ni1 Ni 0.52476(3) 0.15998(2) 0.29220(2) 0.01848(7) Uani 1 1 d . . . . .
O1 O 0.61199(18) 0.06744(9) 0.34672(6) 0.0271(3) Uani 1 1 d . . . . .
O2 O 0.66893(17) 0.11082(9) 0.23945(6) 0.0263(3) Uani 1 1 d . . . . .

loop_
_atom_site_aniso_label
_atom_site_aniso_U_11
_atom_site_aniso_U_22
_atom_site_aniso_U_33
_atom_site_aniso_U_23
_atom_site_aniso_U_13
_atom_site_aniso_U_12
C1 0.0206(9) 0.0142(8) 0.0219(9) 0.0001(7) 0.0006(7) -0.0027(7)
C2 0.0205(9) 0.0165(9) 0.0250(9) -0.0015(7) 0.0022(7) -0.0031(7)
C3 0.0202(10) 0.0443(13) 0.0386(12) 0.0012(10) 0.0095(9) 0.0024(9)
C4 0.0162(9) 0.0213(9) 0.0281(10) 0.0039(8) 0.0004(7) -0.0031(7)
C5 0.0224(10) 0.0231(10) 0.0376(11) 0.0022(9) 0.0043(8) 0.0000(8)
C6 0.0246(11) 0.0305(11) 0.0508(14) 0.0178(10) 0.0046(10) 0.0050(9)
C7 0.0276(11) 0.0516(14) 0.0381(13) 0.0225(11) 0.0001(9) 0.0031(10)
C8 0.0342(12) 0.0452(13) 0.0273(11) 0.0048(10) 0.0018(9) -0.0039(10)
C9 0.0243(10) 0.0228(10) 0.0306(10) 0.0025(8) 0.0012(8) -0.0013(8)
C10 0.0209(9) 0.0239(9) 0.0239(10) 0.0040(8) 0.0000(7) -0.0005(8)
C11 0.0279(11) 0.0415(12) 0.0257(10) -0.0003(9) 0.0037(8) 0.0012(9)
C12 0.0333(12) 0.0557(15) 0.0215(10) 0.0032(10) -0.0020(9) 0.0015(11)
C13 0.0239(10) 0.0477(13) 0.0318(11) 0.0127(10) -0.0021(9) 0.0031(9)
C14 0.0236(10) 0.0319(11) 0.0324(11) 0.0085(9) 0.0046(8) 0.0038(8)
C15 0.0252(10) 0.0196(9) 0.0243(10) 0.0039(8) 0.0029(8) -0.0018(7)
C16 0.0160(8) 0.0193(9) 0.0196(9) -0.0011(7) 0.0032(7) 0.0006(7)
C17 0.0181(9) 0.0177(9) 0.0208(9) 0.0019(7) 0.0026(7) 0.0003(7)
C18 0.0525(14) 0.0160(9) 0.0346(12) 0.0064(8) 0.0138(10) 0.0050(9)
C19 0.0203(9) 0.0156(8) 0.0256(9) -0.0021(7) 0.0054(7) -0.0043(7)
C20 0.0234(10) 0.0211(9) 0.0278(10) -0.0021(8) 0.0020(8) -0.0033(7)
C21 0.0373(12) 0.0343(11) 0.0251(10) -0.0030(9) 0.0008(9) -0.0085(9)
C22 0.0442(13) 0.0378(12) 0.0308(11) -0.0136(10) 0.0140(10) -0.0058(10)
C23 0.0319(11) 0.0266(10) 0.0423(12) -0.0079(9) 0.0127(9) 0.0026(9)
C24 0.0230(10) 0.0197(9) 0.0332(11) -0.0009(8) 0.0056(8) -0.0026(8)
C25 0.0247(10) 0.0209(9) 0.0233(9) -0.0034(8) 0.0068(8) 0.0019(7)
C26 0.0212(9) 0.0243(10) 0.0253(10) -0.0012(8) 0.0063(8) 0.0011(8)
C27 0.0311(11) 0.0259(10) 0.0342(11) -0.0016(9) 0.0089(9) 0.0080(8)
C28 0.0494(14) 0.0354(12) 0.0319(12) -0.0079(10) 0.0140(10) 0.0094(10)
C29 0.0637(16) 0.0414(13) 0.0227(11) -0.0041(10) 0.0083(11) 0.0112(12)
C30 0.0465(13) 0.0297(11) 0.0244(10) 0.0013(9) 0.0039(9) 0.0076(10)
N1 0.0190(8) 0.0252(8) 0.0282(9) 0.0018(7) 0.0040(6) 0.0008(6)
N2 0.0229(8) 0.0296(9) 0.0257(8) 0.0023(7) 0.0056(7) 0.0015(7)
N3 0.0187(8) 0.0215(8) 0.0233(8) 0.0001(6) 0.0036(6) -0.0005(6)
N4 0.0264(8) 0.0173(7) 0.0240(8) 0.0012(6) 0.0049(6) 0.0014(6)
N5 0.0293(9) 0.0199(8) 0.0237(8) 0.0015(6) 0.0046(7) 0.0030(7)
N6 0.0224(8) 0.0176(7) 0.0217(8) 0.0015(6) 0.0026(6) 0.0015(6)
Ni1 0.01976(13) 0.01573(12) 0.01982(13) 0.00060(9) 0.00236(9) 0.00222(9)
O1 0.0349(8) 0.0226(7) 0.0236(7) 0.0021(6) 0.0031(6) 0.0092(6)
O2 0.0286(7) 0.0268(7) 0.0239(7) 0.0004(6) 0.0049(6) 0.0098(6)

loop_
_atom_type_symbol
_atom_type_description
_atom_type_scat_dispersion_real
_atom_type_scat_dispersion_imag
_atom_type_scat_source
C C 0.0033 0.0016 'International Tables Vol C Tables 4.2.6.8 and 6.1.1.4'
H H 0 0 'International Tables Vol C Tables 4.2.6.8 and 6.1.1.4'
N N 0.0061 0.0033 'International Tables Vol C Tables 4.2.6.8 and 6.1.1.4'
Ni Ni 0.3393 1.1124 'International Tables Vol C Tables 4.2.6.8 and 6.1.1.4'
O O 0.0106 0.006 'International Tables Vol C Tables 4.2.6.8 and 6.1.1.4'

loop_
_exptl_crystal_face_index_h
_exptl_crystal_face_index_k
_exptl_crystal_face_index_l
_exptl_crystal_face_perp_dist
0 0 -1 0.0131
0 0 1 0.0091
-4 2 5 0.0721
5 -4 2 0.0566
-1 -5 1 0.1201
0 1 0 0.1209
4 5 -3 0.1416

loop_
_geom_angle_atom_site_label_1
_geom_angle_atom_site_label_2
_geom_angle_atom_site_label_3
_geom_angle
_geom_angle_site_symmetry_1
_geom_angle_site_symmetry_3
_geom_angle_publ_flag
N3 C1 C2 102.30(16) . . ?
N3 C1 Ni1 122.38(13) . . ?
C2 C1 Ni1 135.11(14) . . ?
N1 C2 C1 106.57(16) . . ?
N1 C2 C4 122.97(16) . . ?
C1 C2 C4 130.43(17) . . ?
N1 C3 H3A 109.5 . . ?
N1 C3 H3B 109.5 . . ?
H3A C3 H3B 109.5 . . ?
N1 C3 H3C 109.5 . . ?
H3A C3 H3C 109.5 . . ?
H3B C3 H3C 109.5 . . ?
C9 C4 C5 119.07(18) . . ?
C9 C4 C2 119.69(17) . . ?
C5 C4 C2 121.15(18) . . ?
C6 C5 C4 120.5(2) . . ?
C6 C5 H5 119.8 . . ?
C4 C5 H5 119.8 . . ?
C7 C6 C5 119.9(2) . . ?
C7 C6 H6 120.1 . . ?
C5 C6 H6 120.1 . . ?
C6 C7 C8 120.5(2) . . ?
C6 C7 H7 119.8 . . ?
C8 C7 H7 119.8 . . ?
C7 C8 C9 119.8(2) . . ?
C7 C8 H8 120.1 . . ?
C9 C8 H8 120.1 . . ?
C8 C9 C4 120.20(19) . . ?
C8 C9 H9 119.9 . . ?
C4 C9 H9 119.9 . . ?
C11 C10 C15 122.84(17) . . ?
C11 C10 N3 119.80(18) . . ?
C15 C10 N3 117.27(16) . . ?
C12 C11 C10 119.8(2) . . ?
C12 C11 H11 120.1 . . ?
C10 C11 H11 120.1 . . ?
C11 C12 C13 119.1(2) . . ?
C11 C12 H12 120.5 . . ?
C13 C12 H12 120.5 . . ?
C14 C13 C12 121.00(19) . . ?
C14 C13 H13 119.5 . . ?
C12 C13 H13 119.5 . . ?
C13 C14 C15 121.58(19) . . ?
C13 C14 H14 119.2 . . ?
C15 C14 H14 119.2 . . ?
O1 C15 C10 124.22(17) . . ?
O1 C15 C14 120.17(18) . . ?
C10 C15 C14 115.61(17) . . ?
N6 C16 C17 102.32(15) . . ?
N6 C16 Ni1 122.68(13) . . ?
C17 C16 Ni1 134.56(14) . . ?
N4 C17 C16 106.64(16) . . ?
N4 C17 C19 123.92(16) . . ?
C16 C17 C19 129.44(16) . . ?
N4 C18 H18A 109.5 . . ?
N4 C18 H18B 109.5 . . ?
H18A C18 H18B 109.5 . . ?
N4 C18 H18C 109.5 . . ?
H18A C18 H18C 109.5 . . ?
H18B C18 H18C 109.5 . . ?
C20 C19 C24 118.49(17) . . ?
C20 C19 C17 119.04(16) . . ?
C24 C19 C17 122.36(17) . . ?
C21 C20 C19 121.13(19) . . ?
C21 C20 H20 119.4 . . ?
C19 C20 H20 119.4 . . ?
C20 C21 C22 119.6(2) . . ?
C20 C21 H21 120.2 . . ?
C22 C21 H21 120.2 . . ?
C23 C22 C21 120.13(19) . . ?
C23 C22 H22 119.9 . . ?
C21 C22 H22 119.9 . . ?
C22 C23 C24 120.4(2) . . ?
C22 C23 H23 119.8 . . ?
C24 C23 H23 119.8 . . ?
C23 C24 C19 120.16(19) . . ?
C23 C24 H24 119.9 . . ?
C19 C24 H24 119.9 . . ?
C30 C25 C26 122.68(18) . . ?
C30 C25 N6 120.09(17) . . ?
C26 C25 N6 117.15(16) . . ?
O2 C26 C27 119.81(17) . . ?
O2 C26 C25 124.43(17) . . ?
C27 C26 C25 115.75(17) . . ?
C28 C27 C26 121.72(19) . . ?
C28 C27 H27 119.1 . . ?
C26 C27 H27 119.1 . . ?
C27 C28 C29 121.0(2) . . ?
C27 C28 H28 119.5 . . ?
C29 C28 H28 119.5 . . ?
C30 C29 C28 119.3(2) . . ?
C30 C29 H29 120.3 . . ?
C28 C29 H29 120.3 . . ?
C29 C30 C25 119.51(19) . . ?
C29 C30 H30 120.2 . . ?
C25 C30 H30 120.2 . . ?
N2 N1 C2 113.16(15) . . ?
N2 N1 C3 117.06(16) . . ?
C2 N1 C3 129.64(16) . . ?
N1 N2 N3 102.78(14) . . ?
N2 N3 C1 115.18(15) . . ?
N2 N3 C10 118.69(15) . . ?
C1 N3 C10 126.12(16) . . ?
N5 N4 C17 112.96(15) . . ?
N5 N4 C18 116.69(15) . . ?
C17 N4 C18 130.16(16) . . ?
N4 N5 N6 103.02(14) . . ?
N5 N6 C16 115.05(15) . . ?
N5 N6 C25 118.46(15) . . ?
C16 N6 C25 126.42(15) . . ?
C1 Ni1 C16 93.68(8) . . ?
C1 Ni1 O2 166.85(7) . . ?
C16 Ni1 O2 91.88(7) . . ?
C1 Ni1 O1 91.68(7) . . ?
C16 Ni1 O1 165.17(7) . . ?
O2 Ni1 O1 85.88(6) . . ?
C15 O1 Ni1 123.05(12) . . ?
C26 O2 Ni1 122.92(12) . . ?

loop_
_geom_bond_atom_site_label_1
_geom_bond_atom_site_label_2
_geom_bond_distance
_geom_bond_site_symmetry_2
_geom_bond_publ_flag
C1 N3 1.377(2) . ?
C1 C2 1.398(2) . ?
C1 Ni1 1.8526(19) . ?
C2 N1 1.366(2) . ?
C2 C4 1.469(2) . ?
C3 N1 1.461(2) . ?
C3 H3A 0.98 . ?
C3 H3B 0.98 . ?
C3 H3C 0.98 . ?
C4 C9 1.392(3) . ?
C4 C5 1.395(3) . ?
C5 C6 1.383(3) . ?
C5 H5 0.95 . ?
C6 C7 1.376(3) . ?
C6 H6 0.95 . ?
C7 C8 1.385(3) . ?
C7 H7 0.95 . ?
C8 C9 1.387(3) . ?
C8 H8 0.95 . ?
C9 H9 0.95 . ?
C10 C11 1.390(3) . ?
C10 C15 1.408(3) . ?
C10 N3 1.424(2) . ?
C11 C12 1.380(3) . ?
C11 H11 0.95 . ?
C12 C13 1.392(3) . ?
C12 H12 0.95 . ?
C13 C14 1.382(3) . ?
C13 H13 0.95 . ?
C14 C15 1.412(3) . ?
C14 H14 0.95 . ?
C15 O1 1.311(2) . ?
C16 N6 1.369(2) . ?
C16 C17 1.398(2) . ?
C16 Ni1 1.8583(18) . ?
C17 N4 1.365(2) . ?
C17 C19 1.471(3) . ?
C18 N4 1.470(2) . ?
C18 H18A 0.98 . ?
C18 H18B 0.98 . ?
C18 H18C 0.98 . ?
C19 C20 1.395(3) . ?
C19 C24 1.399(3) . ?
C20 C21 1.382(3) . ?
C20 H20 0.95 . ?
C21 C22 1.386(3) . ?
C21 H21 0.95 . ?
C22 C23 1.379(3) . ?
C22 H22 0.95 . ?
C23 C24 1.387(3) . ?
C23 H23 0.95 . ?
C24 H24 0.95 . ?
C25 C30 1.389(3) . ?
C25 C26 1.414(3) . ?
C25 N6 1.428(2) . ?
C26 O2 1.314(2) . ?
C26 C27 1.406(3) . ?
C27 C28 1.379(3) . ?
C27 H27 0.95 . ?
C28 C29 1.389(3) . ?
C28 H28 0.95 . ?
C29 C30 1.383(3) . ?
C29 H29 0.95 . ?
C30 H30 0.95 . ?
N1 N2 1.328(2) . ?
N2 N3 1.336(2) . ?
N4 N5 1.321(2) . ?
N5 N6 1.338(2) . ?
Ni1 O2 1.8763(13) . ?
Ni1 O1 1.8845(13) . ?

loop_
_geom_torsion_atom_site_label_1
_geom_torsion_atom_site_label_2
_geom_torsion_atom_site_label_3
_geom_torsion_atom_site_label_4
_geom_torsion
_geom_torsion_site_symmetry_1
_geom_torsion_site_symmetry_2
_geom_torsion_site_symmetry_3
_geom_torsion_site_symmetry_4
_geom_torsion_publ_flag
N3 C1 C2 N1 0.30(18) . . . . ?
Ni1 C1 C2 N1 174.95(14) . . . . ?
N3 C1 C2 C4 178.61(18) . . . . ?
Ni1 C1 C2 C4 -6.7(3) . . . . ?
N1 C2 C4 C9 -138.01(19) . . . . ?
C1 C2 C4 C9 43.9(3) . . . . ?
N1 C2 C4 C5 45.4(3) . . . . ?
C1 C2 C4 C5 -132.7(2) . . . . ?
C9 C4 C5 C6 -1.4(3) . . . . ?
C2 C4 C5 C6 175.20(18) . . . . ?
C4 C5 C6 C7 1.8(3) . . . . ?
C5 C6 C7 C8 -0.6(3) . . . . ?
C6 C7 C8 C9 -0.8(3) . . . . ?
C7 C8 C9 C4 1.2(3) . . . . ?
C5 C4 C9 C8 -0.1(3) . . . . ?
C2 C4 C9 C8 -176.72(18) . . . . ?
C15 C10 C11 C12 -1.6(3) . . . . ?
N3 C10 C11 C12 174.91(19) . . . . ?
C10 C11 C12 C13 -1.4(3) . . . . ?
C11 C12 C13 C14 1.9(3) . . . . ?
C12 C13 C14 C15 0.6(3) . . . . ?
C11 C10 C15 O1 -175.97(19) . . . . ?
N3 C10 C15 O1 7.4(3) . . . . ?
C11 C10 C15 C14 3.8(3) . . . . ?
N3 C10 C15 C14 -172.75(17) . . . . ?
C13 C14 C15 O1 176.53(19) . . . . ?
C13 C14 C15 C10 -3.3(3) . . . . ?
N6 C16 C17 N4 0.66(19) . . . . ?
Ni1 C16 C17 N4 172.80(14) . . . . ?
N6 C16 C17 C19 179.98(17) . . . . ?
Ni1 C16 C17 C19 -7.9(3) . . . . ?
N4 C17 C19 C20 -143.36(18) . . . . ?
C16 C17 C19 C20 37.4(3) . . . . ?
N4 C17 C19 C24 40.5(3) . . . . ?
C16 C17 C19 C24 -138.7(2) . . . . ?
C24 C19 C20 C21 1.3(3) . . . . ?
C17 C19 C20 C21 -175.03(18) . . . . ?
C19 C20 C21 C22 -1.6(3) . . . . ?
C20 C21 C22 C23 0.3(3) . . . . ?
C21 C22 C23 C24 1.4(3) . . . . ?
C22 C23 C24 C19 -1.7(3) . . . . ?
C20 C19 C24 C23 0.4(3) . . . . ?
C17 C19 C24 C23 176.53(18) . . . . ?
C30 C25 C26 O2 -179.24(19) . . . . ?
N6 C25 C26 O2 4.1(3) . . . . ?
C30 C25 C26 C27 1.0(3) . . . . ?
N6 C25 C26 C27 -175.65(17) . . . . ?
O2 C26 C27 C28 179.0(2) . . . . ?
C25 C26 C27 C28 -1.2(3) . . . . ?
C26 C27 C28 C29 0.5(4) . . . . ?
C27 C28 C29 C30 0.5(4) . . . . ?
C28 C29 C30 C25 -0.7(4) . . . . ?
C26 C25 C30 C29 -0.1(3) . . . . ?
N6 C25 C30 C29 176.5(2) . . . . ?
C1 C2 N1 N2 -0.5(2) . . . . ?
C4 C2 N1 N2 -179.01(16) . . . . ?
C1 C2 N1 C3 -176.10(19) . . . . ?
C4 C2 N1 C3 5.4(3) . . . . ?
C2 N1 N2 N3 0.5(2) . . . . ?
C3 N1 N2 N3 176.69(16) . . . . ?
N1 N2 N3 C1 -0.3(2) . . . . ?
N1 N2 N3 C10 -179.58(15) . . . . ?
C2 C1 N3 N2 0.0(2) . . . . ?
Ni1 C1 N3 N2 -175.52(13) . . . . ?
C2 C1 N3 C10 179.21(16) . . . . ?
Ni1 C1 N3 C10 3.7(2) . . . . ?
C11 C10 N3 N2 -23.2(3) . . . . ?
C15 C10 N3 N2 153.48(17) . . . . ?
C11 C10 N3 C1 157.62(18) . . . . ?
C15 C10 N3 C1 -25.7(3) . . . . ?
C16 C17 N4 N5 -0.5(2) . . . . ?
C19 C17 N4 N5 -179.91(16) . . . . ?
C16 C17 N4 C18 -175.32(19) . . . . ?
C19 C17 N4 C18 5.3(3) . . . . ?
C17 N4 N5 N6 0.1(2) . . . . ?
C18 N4 N5 N6 175.69(16) . . . . ?
N4 N5 N6 C16 0.3(2) . . . . ?
N4 N5 N6 C25 -177.07(15) . . . . ?
C17 C16 N6 N5 -0.6(2) . . . . ?
Ni1 C16 N6 N5 -173.98(12) . . . . ?
C17 C16 N6 C25 176.52(17) . . . . ?
Ni1 C16 N6 C25 3.2(2) . . . . ?
C30 C25 N6 N5 -22.6(3) . . . . ?
C26 C25 N6 N5 154.13(17) . . . . ?
C30 C25 N6 C16 160.30(19) . . . . ?
C26 C25 N6 C16 -22.9(3) . . . . ?
N3 C1 Ni1 C16 -142.62(15) . . . . ?
C2 C1 Ni1 C16 43.56(19) . . . . ?
N3 C1 Ni1 O2 102.6(3) . . . . ?
C2 C1 Ni1 O2 -71.2(4) . . . . ?
N3 C1 Ni1 O1 23.54(15) . . . . ?
C2 C1 Ni1 O1 -150.28(19) . . . . ?
N6 C16 Ni1 C1 -145.19(15) . . . . ?
C17 C16 Ni1 C1 43.95(19) . . . . ?
N6 C16 Ni1 O2 22.88(15) . . . . ?
C17 C16 Ni1 O2 -147.98(19) . . . . ?
N6 C16 Ni1 O1 103.9(3) . . . . ?
C17 C16 Ni1 O1 -67.0(4) . . . . ?
C10 C15 O1 Ni1 30.2(3) . . . . ?
C14 C15 O1 Ni1 -149.60(15) . . . . ?
C1 Ni1 O1 C15 -40.63(15) . . . . ?
C16 Ni1 O1 C15 70.5(3) . . . . ?
O2 Ni1 O1 C15 152.31(15) . . . . ?
C27 C26 O2 Ni1 -148.19(15) . . . . ?
C25 C26 O2 Ni1 32.1(3) . . . . ?
C1 Ni1 O2 C26 74.6(3) . . . . ?
C16 Ni1 O2 C26 -40.37(15) . . . . ?
O1 Ni1 O2 C26 154.31(15) . . . . ?
